data_7213493
loop_
_publ_author_name
'Groundwater, Paul W.'
'Garnett, Ian'
'Morton, Andrew J.'
'Sharif, Toqir'
'Coles, Simon J.'
'Hursthouse, Michael B.'
'Nyerges, Miklos'
'Anderson, Rosaleen J.'
'Bendell, David'
'McKillop, Alexander'
'Zhang, Weimin'

_publ_section_title
;
 A novel synthesis of imidazoles via the cycloaddition of nitrile ylides
 to their imidoyl chloride precursors
;
_journal_issue 21
_journal_name_full 'Journal of the Chemical Society, Perkin Transactions 1'
_journal_page_first 2781
_journal_paper_doi 10.1039/b104130b
_journal_year 2001
_chemical_formula_sum 'C40 H30 N2'
_chemical_formula_weight 538.66
_chemical_name_systematic
;
?
;
_space_group_IT_number 14
_symmetry_cell_setting monoclinic
_symmetry_space_group_name_Hall '-P 2yn'
_symmetry_space_group_name_H-M 'P 1 21/n 1'
_atom_sites_solution_hydrogens geom
_atom_sites_solution_primary direct
_atom_sites_solution_secondary difmap
_audit_creation_method SHELXL-97
_cell_angle_alpha 90.00
_cell_angle_beta 112.21(3)
_cell_angle_gamma 90.00
_cell_formula_units_Z 4
_cell_length_a 10.257(2)
_cell_length_b 28.375(5)
_cell_length_c 10.590(2)
_cell_measurement_reflns_used 4898
_cell_measurement_temperature 150(2)
_cell_measurement_theta_max 22.49
_cell_measurement_theta_min 2.25
_cell_volume 2853.5(11)
_computing_structure_refinement 'SHELXL-97 (Sheldrick, 1997)'
_computing_structure_solution 'SHELXS-97 (Sheldrick, 1990)'
_diffrn_ambient_temperature 150(2)
_diffrn_measured_fraction_theta_full 0.597
_diffrn_measured_fraction_theta_max 0.597
_diffrn_radiation_monochromator graphite
_diffrn_radiation_type MoK\a
_diffrn_radiation_wavelength 0.71073
_diffrn_reflns_av_R_equivalents 0.0627
_diffrn_reflns_av_sigmaI/netI 0.1324
_diffrn_reflns_limit_h_max 10
_diffrn_reflns_limit_h_min -12
_diffrn_reflns_limit_k_max 22
_diffrn_reflns_limit_k_min -36
_diffrn_reflns_limit_l_max 10
_diffrn_reflns_limit_l_min -11
_diffrn_reflns_number 8026
_diffrn_reflns_theta_full 27.49
_diffrn_reflns_theta_max 27.49
_diffrn_reflns_theta_min 2.20
_exptl_absorpt_coefficient_mu 0.073
_exptl_absorpt_correction_T_max 0.9821
_exptl_absorpt_correction_T_min 0.9785
_exptl_absorpt_correction_type multi-scan
_exptl_absorpt_process_details 'SORTAV Blessing (1997)'
_exptl_crystal_colour colourless
_exptl_crystal_density_diffrn 1.254
_exptl_crystal_density_method 'not measured'
_exptl_crystal_description block
_exptl_crystal_F_000 1136
_exptl_crystal_size_max 0.30
_exptl_crystal_size_mid 0.25
_exptl_crystal_size_min 0.25
_refine_diff_density_max 0.185
_refine_diff_density_min -0.202
_refine_diff_density_rms 0.048
_refine_ls_extinction_coef 0.0028(9)
_refine_ls_extinction_expression Fc^*^=kFc[1+0.001xFc^2^\l^3^/sin(2\q)]^-1/4^
_refine_ls_extinction_method SHELXL
_refine_ls_goodness_of_fit_ref 0.888
_refine_ls_hydrogen_treatment mixed
_refine_ls_matrix_type full
_refine_ls_number_parameters 380
_refine_ls_number_reflns 3913
_refine_ls_number_restraints 0
_refine_ls_restrained_S_all 0.888
_refine_ls_R_factor_all 0.1598
_refine_ls_R_factor_gt 0.0626
_refine_ls_shift/su_max 0.088
_refine_ls_shift/su_mean 0.016
_refine_ls_structure_factor_coef Fsqd
_refine_ls_weighting_details 'calc w=1/[\s^2^(Fo^2^)+(0.1000P)^2^+0.0000P] where P=(Fo^2^+2Fc^2^)/3'
_refine_ls_weighting_scheme calc
_refine_ls_wR_factor_gt 0.1374
_refine_ls_wR_factor_ref 0.1863
_reflns_number_gt 1885
_reflns_number_total 3913
_reflns_threshold_expression >2sigma(I)
_cod_data_source_file b104130bsup1.cif
_cod_data_source_block s92
_cod_depositor_comments
;
The following automatic conversions were performed:

'_symmetry_cell_setting' value 'Monoclinic' changed to 'monoclinic'
according to /home/saulius/struct/CIF-dictionaries/cif_core.dic
dictionary named 'cif_core.dic' version 2.4.2 from 2011-04-26.

Automatic conversion script
Id: cif_fix_values 1891 2012-01-12 08:04:46Z andrius 
;
_cod_original_cell_volume 2853.5(9)
_cod_original_sg_symbol_H-M P2(1)/n
_cod_database_code 7213493

loop_
_symmetry_equiv_pos_as_xyz
'x, y, z'
'-x+1/2, y+1/2, -z+1/2'
'-x, -y, -z'
'x-1/2, -y-1/2, z-1/2'

loop_
_atom_site_label
_atom_site_type_symbol
_atom_site_fract_x
_atom_site_fract_y
_atom_site_fract_z
_atom_site_U_iso_or_equiv
_atom_site_adp_type
_atom_site_occupancy
_atom_site_symmetry_multiplicity
_atom_site_calc_flag
_atom_site_refinement_flags
N1 N 0.8458(3) 0.20388(10) 0.0813(3) 0.0341(9) Uani 1 1 d .
N2 N 1.0737(3) 0.20781(10) 0.2150(3) 0.0363(9) Uani 1 1 d .
C1 C 0.7009(3) 0.21671(12) -0.0015(4) 0.0371(11) Uani 1 1 d .
H1A H 0.6591 0.1918 -0.0704 0.044 Uiso 1 1 calc R
H1B H 0.7011 0.2463 -0.0508 0.044 Uiso 1 1 calc R
C2 C 0.6097(4) 0.22337(12) 0.0805(5) 0.0336(11) Uani 1 1 d .
C3 C 0.6514(4) 0.21075(13) 0.2168(5) 0.0418(12) Uani 1 1 d .
H3 H 0.7442 0.1993 0.2643 0.050 Uiso 1 1 calc R
C4 C 0.5600(4) 0.21453(13) 0.2845(4) 0.0411(11) Uani 1 1 d .
H4 H 0.5896 0.2044 0.3766 0.049 Uiso 1 1 calc R
C5 C 0.4278(4) 0.23263(13) 0.2206(5) 0.0466(12) Uani 1 1 d .
H5 H 0.3661 0.2358 0.2681 0.056 Uiso 1 1 calc R
C6 C 0.3855(4) 0.24615(15) 0.0859(6) 0.0593(14) Uani 1 1 d .
H6 H 0.2938 0.2587 0.0402 0.071 Uiso 1 1 calc R
C7 C 0.4758(4) 0.24158(14) 0.0163(5) 0.0504(13) Uani 1 1 d .
H7 H 0.4451 0.2511 -0.0765 0.060 Uiso 1 1 calc R
C8 C 0.9592(4) 0.23288(12) 0.1467(4) 0.0341(11) Uani 1 1 d .
C9 C 0.9592(4) 0.28479(12) 0.1391(4) 0.0332(10) Uani 1 1 d .
C10 C 0.8432(4) 0.31391(13) 0.1179(4) 0.0404(11) Uani 1 1 d .
H10 H 0.7551 0.3002 0.1067 0.049 Uiso 1 1 calc R
C11 C 0.8541(4) 0.36228(13) 0.1128(4) 0.0435(11) Uani 1 1 d .
H11 H 0.7733 0.3814 0.0964 0.052 Uiso 1 1 calc R
C12 C 0.9816(4) 0.38316(13) 0.1312(4) 0.0453(12) Uani 1 1 d .
H12 H 0.9892 0.4165 0.1286 0.054 Uiso 1 1 calc R
C13 C 1.0984(4) 0.35487(12) 0.1535(4) 0.0404(11) Uani 1 1 d .
H13 H 1.1866 0.3689 0.1668 0.049 Uiso 1 1 calc R
C14 C 1.0875(4) 0.30656(12) 0.1568(4) 0.0374(11) Uani 1 1 d .
H14 H 1.1684 0.2877 0.1712 0.045 Uiso 1 1 calc R
C15 C 0.8950(4) 0.15783(12) 0.1092(4) 0.0327(11) Uani 1 1 d .
C16 C 1.0339(4) 0.16105(12) 0.1921(4) 0.0340(11) Uani 1 1 d .
C17 C 0.8083(3) 0.11632(12) 0.0409(4) 0.0349(11) Uani 1 1 d .
C18 C 0.6883(4) 0.10420(13) 0.0642(4) 0.0401(11) Uani 1 1 d .
H18 H 0.6608 0.1232 0.1238 0.048 Uiso 1 1 calc R
C19 C 0.6075(4) 0.06535(13) 0.0034(4) 0.0449(12) Uani 1 1 d .
H19 H 0.5246 0.0581 0.0194 0.054 Uiso 1 1 calc R
C20 C 0.6490(4) 0.03721(14) -0.0811(5) 0.0475(12) Uani 1 1 d .
H20 H 0.5953 0.0102 -0.1227 0.057 Uiso 1 1 calc R
C21 C 0.7685(4) 0.04843(12) -0.1048(4) 0.0432(12) Uani 1 1 d .
H21 H 0.7967 0.0285 -0.1620 0.052 Uiso 1 1 calc R
C22 C 0.8490(3) 0.08807(12) -0.0474(4) 0.0346(11) Uani 1 1 d .
C23 C 0.9744(4) 0.09908(13) -0.0814(4) 0.0360(11) Uani 1 1 d .
C24 C 1.0699(4) 0.06343(13) -0.0751(4) 0.0439(11) Uani 1 1 d .
H24 H 1.0530 0.0324 -0.0516 0.053 Uiso 1 1 calc R
C25 C 1.1883(4) 0.07255(14) -0.1026(5) 0.0488(12) Uani 1 1 d .
H25 H 1.2522 0.0477 -0.0978 0.059 Uiso 1 1 calc R
C26 C 1.2149(4) 0.11724(15) -0.1370(4) 0.0510(13) Uani 1 1 d .
H26 H 1.2987 0.1237 -0.1522 0.061 Uiso 1 1 calc R
C27 C 1.1183(4) 0.15257(14) -0.1492(4) 0.0503(12) Uani 1 1 d .
H27 H 1.1333 0.1832 -0.1774 0.060 Uiso 1 1 calc R
C28 C 0.9999(4) 0.14365(13) -0.1205(4) 0.0409(11) Uani 1 1 d .
H28 H 0.9350 0.1684 -0.1277 0.049 Uiso 1 1 calc R
C29 C 1.1376(3) 0.12288(12) 0.2475(4) 0.0349(11) Uani 1 1 d .
C30 C 1.2631(4) 0.12565(13) 0.2248(4) 0.0408(11) Uani 1 1 d .
H30 H 1.2799 0.1524 0.1792 0.049 Uiso 1 1 calc R
C31 C 1.3633(4) 0.09051(14) 0.2667(4) 0.0467(12) Uani 1 1 d .
H31 H 1.4493 0.0937 0.2530 0.056 Uiso 1 1 calc R
C32 C 1.3376(4) 0.05045(14) 0.3290(4) 0.0446(12) Uani 1 1 d .
H32 H 1.4047 0.0256 0.3557 0.054 Uiso 1 1 calc R
C33 C 1.2142(4) 0.04680(13) 0.3520(4) 0.0429(12) Uani 1 1 d .
H33 H 1.1973 0.0193 0.3947 0.051 Uiso 1 1 calc R
C34 C 1.1131(4) 0.08281(13) 0.3138(4) 0.0379(11) Uani 1 1 d .
C35 C 0.9887(4) 0.07870(13) 0.3542(4) 0.0386(11) Uani 1 1 d .
C36 C 0.9089(4) 0.03754(14) 0.3280(4) 0.0497(12) Uani 1 1 d .
H36 H 0.9316 0.0122 0.2812 0.060 Uiso 1 1 calc R
C37 C 0.7971(4) 0.03320(16) 0.3698(5) 0.0570(14) Uani 1 1 d .
H37 H 0.7436 0.0049 0.3518 0.068 Uiso 1 1 calc R
C38 C 0.7625(4) 0.06993(17) 0.4377(5) 0.0612(14) Uani 1 1 d .
H38 H 0.6852 0.0670 0.4658 0.073 Uiso 1 1 calc R
C39 C 0.8407(4) 0.11055(16) 0.4640(5) 0.0560(13) Uani 1 1 d .
H39 H 0.8179 0.1357 0.5114 0.067 Uiso 1 1 calc R
C40 C 0.9522(4) 0.11522(14) 0.4223(4) 0.0478(12) Uani 1 1 d .
H40 H 1.0048 0.1437 0.4403 0.057 Uiso 1 1 calc R

loop_
_atom_site_aniso_label
_atom_site_aniso_U_11
_atom_site_aniso_U_22
_atom_site_aniso_U_33
_atom_site_aniso_U_23
_atom_site_aniso_U_13
_atom_site_aniso_U_12
N1 0.0330(19) 0.0321(18) 0.038(3) 0.0027(16) 0.0144(18) 0.0004(13)
N2 0.0395(19) 0.0330(18) 0.037(3) -0.0027(17) 0.0155(18) 0.0002(13)
C1 0.031(2) 0.037(2) 0.037(3) 0.008(2) 0.006(2) 0.0039(15)
C2 0.031(2) 0.031(2) 0.039(3) 0.000(2) 0.013(2) 0.0014(15)
C3 0.037(3) 0.042(2) 0.043(4) 0.002(2) 0.012(3) 0.0014(16)
C4 0.041(3) 0.048(2) 0.037(3) -0.004(2) 0.017(3) -0.0034(18)
C5 0.041(3) 0.049(3) 0.054(4) -0.006(3) 0.022(3) 0.0024(18)
C6 0.038(3) 0.080(3) 0.061(4) 0.004(3) 0.019(3) 0.012(2)
C7 0.043(3) 0.061(3) 0.044(4) 0.007(2) 0.013(3) 0.0111(19)
C8 0.034(2) 0.035(2) 0.035(3) -0.003(2) 0.016(2) 0.0000(16)
C9 0.038(2) 0.035(2) 0.026(3) -0.0022(19) 0.011(2) 0.0007(16)
C10 0.038(2) 0.041(2) 0.039(3) -0.001(2) 0.011(2) -0.0009(17)
C11 0.048(3) 0.037(2) 0.042(3) -0.001(2) 0.012(2) 0.0062(17)
C12 0.058(3) 0.028(2) 0.045(4) 0.001(2) 0.015(3) 0.0008(18)
C13 0.044(2) 0.038(2) 0.039(3) 0.004(2) 0.015(2) -0.0084(17)
C14 0.038(2) 0.036(2) 0.040(3) 0.001(2) 0.017(2) 0.0018(16)
C15 0.036(2) 0.030(2) 0.035(3) 0.0026(19) 0.017(2) -0.0001(15)
C16 0.032(2) 0.030(2) 0.039(3) 0.0005(19) 0.012(2) -0.0002(15)
C17 0.030(2) 0.030(2) 0.041(3) 0.001(2) 0.010(2) 0.0011(15)
C18 0.038(2) 0.038(2) 0.045(3) 0.003(2) 0.016(2) 0.0026(17)
C19 0.037(2) 0.037(2) 0.060(4) 0.007(2) 0.017(3) -0.0052(17)
C20 0.041(3) 0.033(2) 0.063(4) 0.000(2) 0.013(3) -0.0071(17)
C21 0.045(2) 0.030(2) 0.052(4) -0.001(2) 0.015(2) -0.0002(17)
C22 0.033(2) 0.031(2) 0.038(3) 0.006(2) 0.011(2) 0.0031(15)
C23 0.038(2) 0.037(2) 0.030(3) -0.004(2) 0.009(2) -0.0017(16)
C24 0.048(3) 0.036(2) 0.050(3) -0.003(2) 0.021(2) -0.0003(17)
C25 0.045(3) 0.043(3) 0.059(4) -0.004(2) 0.021(3) 0.0046(18)
C26 0.045(3) 0.059(3) 0.050(4) 0.001(3) 0.019(3) -0.001(2)
C27 0.051(3) 0.046(3) 0.057(4) 0.006(2) 0.024(3) -0.0074(19)
C28 0.041(2) 0.037(2) 0.045(3) -0.002(2) 0.016(2) 0.0008(16)
C29 0.035(2) 0.031(2) 0.034(3) -0.009(2) 0.007(2) 0.0001(15)
C30 0.034(2) 0.042(2) 0.046(3) -0.002(2) 0.014(2) -0.0019(16)
C31 0.034(2) 0.052(3) 0.049(4) -0.007(2) 0.010(2) 0.0041(18)
C32 0.039(2) 0.040(2) 0.045(3) -0.006(2) 0.005(2) 0.0095(17)
C33 0.050(3) 0.034(2) 0.041(3) 0.001(2) 0.013(2) 0.0026(17)
C34 0.038(2) 0.036(2) 0.036(3) -0.003(2) 0.011(2) 0.0011(16)
C35 0.039(2) 0.040(2) 0.031(3) 0.003(2) 0.006(2) 0.0029(17)
C36 0.055(3) 0.042(2) 0.053(4) 0.003(2) 0.022(3) -0.0037(19)
C37 0.053(3) 0.057(3) 0.057(4) 0.019(3) 0.016(3) -0.012(2)
C38 0.056(3) 0.074(4) 0.057(4) 0.018(3) 0.026(3) 0.005(2)
C39 0.055(3) 0.063(3) 0.056(4) 0.011(3) 0.028(3) 0.010(2)
C40 0.045(3) 0.044(2) 0.054(4) 0.003(2) 0.018(3) 0.0016(18)

loop_
_atom_type_symbol
_atom_type_description
_atom_type_scat_dispersion_real
_atom_type_scat_dispersion_imag
_atom_type_scat_source
C C 0.0033 0.0016 'International Tables Vol C Tables 4.2.6.8 and 6.1.1.4'
H H 0.0000 0.0000 'International Tables Vol C Tables 4.2.6.8 and 6.1.1.4'
N N 0.0061 0.0033 'International Tables Vol C Tables 4.2.6.8 and 6.1.1.4'

loop_
_geom_angle_atom_site_label_1
_geom_angle_atom_site_label_2
_geom_angle_atom_site_label_3
_geom_angle
C8 N1 C15 106.5(3)
C8 N1 C1 128.9(3)
C15 N1 C1 124.6(3)
C8 N2 C16 106.1(3)
N1 C1 C2 113.4(3)
C7 C2 C3 117.9(4)
C7 C2 C1 118.7(4)
C3 C2 C1 123.4(3)
C4 C3 C2 121.1(4)
C5 C4 C3 120.9(4)
C4 C5 C6 118.8(4)
C5 C6 C7 120.7(4)
C2 C7 C6 120.7(4)
N2 C8 N1 111.0(3)
N2 C8 C9 123.1(3)
N1 C8 C9 125.9(3)
C10 C9 C14 117.5(3)
C10 C9 C8 125.6(3)
C14 C9 C8 116.9(3)
C11 C10 C9 121.2(3)
C10 C11 C12 120.5(3)
C11 C12 C13 119.1(3)
C14 C13 C12 120.6(3)
C13 C14 C9 121.1(3)
C16 C15 N1 106.3(3)
C16 C15 C17 130.7(3)
N1 C15 C17 122.5(3)
C15 C16 N2 110.1(3)
C15 C16 C29 128.8(3)
N2 C16 C29 120.9(3)
C18 C17 C22 118.8(3)
C18 C17 C15 121.1(3)
C22 C17 C15 120.0(3)
C17 C18 C19 122.0(4)
C20 C19 C18 119.0(4)
C19 C20 C21 119.8(4)
C20 C21 C22 122.0(4)
C21 C22 C17 118.3(3)
C21 C22 C23 119.1(4)
C17 C22 C23 122.6(3)
C28 C23 C24 118.0(3)
C28 C23 C22 122.6(3)
C24 C23 C22 119.4(3)
C25 C24 C23 121.0(4)
C24 C25 C26 120.6(4)
C25 C26 C27 119.1(4)
C26 C27 C28 120.4(4)
C27 C28 C23 120.9(3)
C30 C29 C34 118.7(3)
C30 C29 C16 117.5(3)
C34 C29 C16 123.6(3)
C31 C30 C29 121.8(4)
C30 C31 C32 119.5(3)
C33 C32 C31 119.8(3)
C32 C33 C34 121.4(4)
C33 C34 C29 118.8(3)
C33 C34 C35 118.6(3)
C29 C34 C35 122.5(3)
C40 C35 C36 118.3(4)
C40 C35 C34 121.0(3)
C36 C35 C34 120.6(4)
C37 C36 C35 120.5(4)
C36 C37 C38 120.3(4)
C39 C38 C37 119.5(4)
C38 C39 C40 120.5(4)
C39 C40 C35 120.8(4)

loop_
_geom_bond_atom_site_label_1
_geom_bond_atom_site_label_2
_geom_bond_distance
N1 C8 1.379(4)
N1 C15 1.392(4)
N1 C1 1.458(4)
N2 C8 1.329(4)
N2 C16 1.382(4)
C1 C2 1.510(5)
C2 C7 1.382(5)
C2 C3 1.388(5)
C3 C4 1.383(5)
C4 C5 1.367(5)
C5 C6 1.380(6)
C6 C7 1.391(5)
C8 C9 1.475(5)
C9 C10 1.395(4)
C9 C14 1.401(4)
C10 C11 1.380(5)
C11 C12 1.380(5)
C12 C13 1.386(5)
C13 C14 1.377(5)
C15 C16 1.365(5)
C15 C17 1.488(5)
C16 C29 1.475(4)
C17 C18 1.388(4)
C17 C22 1.410(5)
C18 C19 1.384(5)
C19 C20 1.380(5)
C20 C21 1.379(5)
C21 C22 1.392(5)
C22 C23 1.494(5)
C23 C28 1.386(5)
C23 C24 1.392(5)
C24 C25 1.376(5)
C25 C26 1.375(5)
C26 C27 1.381(5)
C27 C28 1.382(5)
C29 C30 1.399(5)
C29 C34 1.408(5)
C30 C31 1.379(5)
C31 C32 1.389(5)
C32 C33 1.381(5)
C33 C34 1.402(5)
C34 C35 1.496(5)
C35 C40 1.392(5)
C35 C36 1.392(5)
C36 C37 1.382(5)
C37 C38 1.387(6)
C38 C39 1.371(6)
C39 C40 1.380(5)
